data_7123087
loop_
_publ_author_name
'Qiao, Yusen'
'Cheisson, Thibault'
'Manor, Brian'
'Carroll, Patrick'
'Schelter, Eric J.'

_publ_section_title
;
 A Strategy to Improve the Performance of Cerium(III) Photocatalysts
;
_journal_name_full 'Chemical Communications'
_journal_paper_doi 10.1039/C9CC00282K
_journal_year 2019
_chemical_formula_moiety 'C38 H74 Ce N7 Si4'
_chemical_formula_sum 'C38 H74 Ce N7 Si4'
_chemical_formula_weight 881.52
_space_group_crystal_system monoclinic
_space_group_IT_number 15
_space_group_name_Hall '-C 2yc'
_space_group_name_H-M_alt 'C 1 2/c 1'
_symmetry_space_group_name_Hall '-C 2yc'
_symmetry_space_group_name_H-M 'C 1 2/c 1'
_atom_sites_solution_hydrogens geom
_atom_sites_solution_primary dual
_audit_creation_date 2017-06-01
_audit_creation_method
;
Olex2 1.2
(compiled 2016.09.09 svn.r3337 for OlexSys, GUI svn.r5227)
;
_audit_update_record
;
2018-12-05 deposited with the CCDC.    2019-02-28 downloaded from the CCDC.
;
_cell_angle_alpha 90
_cell_angle_beta 114.840(10)
_cell_angle_gamma 90
_cell_formula_units_Z 8
_cell_length_a 38.807(8)
_cell_length_b 9.861(2)
_cell_length_c 27.118(5)
_cell_measurement_reflns_used 9620
_cell_measurement_temperature 100
_cell_measurement_theta_max 27.50
_cell_measurement_theta_min 2.39
_cell_volume 9417(3)
_computing_data_collection 'Bruker APEX2 v2014.11-0'
_computing_data_reduction 'Bruker SAINT v8.34A'
_computing_publication_material 'Olex2 (Dolomanov et al., 2009)'
_computing_structure_refinement 'XL (Sheldrick, 2008)'
_computing_structure_solution 'XT (Sheldrick, 2015)'
_diffrn_ambient_temperature 100
_diffrn_measured_fraction_theta_full 0.993
_diffrn_measured_fraction_theta_max 0.988
_diffrn_measurement_device 'CCD area detector'
_diffrn_measurement_device_type 'Bruker APEXII'
_diffrn_measurement_method '\w and \f scans'
_diffrn_radiation_monochromator graphite
_diffrn_radiation_type MoK\a
_diffrn_radiation_wavelength 0.71073
_diffrn_reflns_av_R_equivalents 0.0529
_diffrn_reflns_av_unetI/netI 0.0284
_diffrn_reflns_Laue_measured_fraction_full 0.993
_diffrn_reflns_Laue_measured_fraction_max 0.988
_diffrn_reflns_limit_h_max 50
_diffrn_reflns_limit_h_min -50
_diffrn_reflns_limit_k_max 12
_diffrn_reflns_limit_k_min -12
_diffrn_reflns_limit_l_max 35
_diffrn_reflns_limit_l_min -33
_diffrn_reflns_number 114682
_diffrn_reflns_point_group_measured_fraction_full 0.993
_diffrn_reflns_point_group_measured_fraction_max 0.988
_diffrn_reflns_theta_full 25.242
_diffrn_reflns_theta_max 27.548
_diffrn_reflns_theta_min 1.571
_diffrn_source 'sealed tube'
_exptl_absorpt_coefficient_mu 1.101
_exptl_absorpt_correction_T_max 0.7456
_exptl_absorpt_correction_T_min 0.6347
_exptl_absorpt_correction_type multi-scan
_exptl_absorpt_process_details 'SADABS v2014/4'
_exptl_crystal_colour yellow
_exptl_crystal_density_diffrn 1.244
_exptl_crystal_description needle
_exptl_crystal_F_000 3720
_exptl_crystal_size_max 0.35
_exptl_crystal_size_mid 0.08
_exptl_crystal_size_min 0.08
_refine_diff_density_max 0.460
_refine_diff_density_min -0.279
_refine_diff_density_rms 0.063
_refine_ls_extinction_method none
_refine_ls_goodness_of_fit_ref 1.020
_refine_ls_hydrogen_treatment constr
_refine_ls_matrix_type full
_refine_ls_number_parameters 471
_refine_ls_number_reflns 10726
_refine_ls_number_restraints 0
_refine_ls_restrained_S_all 1.020
_refine_ls_R_factor_all 0.0338
_refine_ls_R_factor_gt 0.0232
_refine_ls_shift/su_max 0.003
_refine_ls_shift/su_mean 0.000
_refine_ls_structure_factor_coef Fsqd
_refine_ls_weighting_details 'w=1/[\s^2^(Fo^2^)+(0.0189P)^2^+10.6106P] where P=(Fo^2^+2Fc^2^)/3'
_refine_ls_weighting_scheme calc
_refine_ls_wR_factor_gt 0.0468
_refine_ls_wR_factor_ref 0.0496
_reflns_number_gt 9070
_reflns_number_total 10726
_reflns_threshold_expression 'I > 2\s(I)'
_cod_data_source_file c9cc00282k2.cif
_cod_data_source_block 40133
_cod_database_code 7123087

loop_
_space_group_symop_operation_xyz
'x, y, z'
'-x, y, -z+1/2'
'x+1/2, y+1/2, z'
'-x+1/2, y+1/2, -z+1/2'
'-x, -y, -z'
'x, -y, z-1/2'
'-x+1/2, -y+1/2, -z'
'x+1/2, -y+1/2, z-1/2'

loop_
_atom_site_label
_atom_site_type_symbol
_atom_site_fract_x
_atom_site_fract_y
_atom_site_fract_z
_atom_site_U_iso_or_equiv
_atom_site_adp_type
_atom_site_occupancy
_atom_site_site_symmetry_order
_atom_site_calc_flag
_atom_site_refinement_flags_posn
Ce1 Ce 0.35030(2) 0.72797(2) 0.41845(2) 0.01265(3) Uani 1 1 d .
Si1 Si 0.30872(2) 0.91152(5) 0.22506(2) 0.01743(10) Uani 1 1 d .
Si2 Si 0.39487(2) 0.87436(5) 0.25579(2) 0.01917(11) Uani 1 1 d .
Si3 Si 0.47674(2) 0.81130(6) 0.61080(2) 0.02114(11) Uani 1 1 d .
Si4 Si 0.43051(2) 0.55995(5) 0.61775(2) 0.01971(11) Uani 1 1 d .
N1 N 0.36159(4) 0.89528(15) 0.36218(6) 0.0165(3) Uani 1 1 d .
N2 N 0.35832(4) 0.67977(15) 0.33280(6) 0.0145(3) Uani 1 1 d .
N3 N 0.35495(4) 0.86004(14) 0.26999(6) 0.0138(3) Uani 1 1 d .
N4 N 0.38397(4) 0.81497(15) 0.51293(6) 0.0158(3) Uani 1 1 d .
N5 N 0.40939(4) 0.63930(15) 0.48734(6) 0.0165(3) Uani 1 1 d .
N6 N 0.43809(4) 0.69934(15) 0.58283(6) 0.0160(3) Uani 1 1 d .
N7 N 0.28654(4) 0.69394(16) 0.40852(6) 0.0195(3) Uani 1 1 d .
C1 C 0.35903(5) 0.81098(17) 0.32191(7) 0.0131(3) Uani 1 1 d .
C2 C 0.37150(5) 1.03884(18) 0.36359(8) 0.0204(4) Uani 1 1 d .
H2 H 0.3688 1.0673 0.3275 0.027 Uiso 1 1 calc R
C3 C 0.34547(6) 1.12371(19) 0.38039(8) 0.0247(4) Uani 1 1 d .
H3a H 0.3523 1.2176 0.3816 0.037 Uiso 1 1 calc GR
H3b H 0.3481 1.0954 0.4157 0.037 Uiso 1 1 calc GR
H3c H 0.3196 1.1116 0.3545 0.037 Uiso 1 1 calc GR
C4 C 0.41247(6) 1.0612(2) 0.40491(10) 0.0387(6) Uani 1 1 d .
H4a H 0.4291 1.0046 0.3959 0.058 Uiso 1 1 calc GR
H4b H 0.4148 1.0383 0.4406 0.058 Uiso 1 1 calc GR
H4c H 0.4192 1.1545 0.4042 0.058 Uiso 1 1 calc GR
C5 C 0.35012(5) 0.57558(17) 0.29074(7) 0.0162(4) Uani 1 1 d .
H5 H 0.3403 0.6196 0.2550 0.022 Uiso 1 1 calc R
C6 C 0.32007(6) 0.47848(19) 0.29270(8) 0.0244(4) Uani 1 1 d .
H6a H 0.2982 0.5292 0.2899 0.037 Uiso 1 1 calc GR
H6b H 0.3303 0.4296 0.3264 0.037 Uiso 1 1 calc GR
H6c H 0.3129 0.4156 0.2630 0.037 Uiso 1 1 calc GR
C7 C 0.38583(6) 0.4956(2) 0.29889(8) 0.0265(4) Uani 1 1 d .
H7a H 0.3798 0.4300 0.2703 0.040 Uiso 1 1 calc GR
H7b H 0.3952 0.4501 0.3333 0.040 Uiso 1 1 calc GR
H7c H 0.4049 0.5567 0.2981 0.040 Uiso 1 1 calc GR
C8 C 0.27336(5) 0.8099(2) 0.23888(9) 0.0274(5) Uani 1 1 d .
H8a H 0.2482 0.8333 0.2131 0.041 Uiso 1 1 calc GR
H8b H 0.2759 0.8288 0.2750 0.041 Uiso 1 1 calc GR
H8c H 0.2777 0.7151 0.2357 0.041 Uiso 1 1 calc GR
C9 C 0.29879(6) 1.0931(2) 0.23178(8) 0.0301(5) Uani 1 1 d .
H9a H 0.3185 1.1480 0.2295 0.045 Uiso 1 1 calc GR
H9b H 0.2980 1.1077 0.2663 0.045 Uiso 1 1 calc GR
H9c H 0.2748 1.1176 0.2031 0.045 Uiso 1 1 calc GR
C10 C 0.30259(6) 0.8808(2) 0.15404(7) 0.0242(4) Uani 1 1 d .
H10a H 0.2771 0.9037 0.1292 0.036 Uiso 1 1 calc GR
H10b H 0.3073 0.7869 0.1498 0.036 Uiso 1 1 calc GR
H10c H 0.3202 0.9360 0.1466 0.036 Uiso 1 1 calc GR
C11 C 0.43865(6) 0.8345(2) 0.31818(9) 0.0313(5) Uani 1 1 d .
H11a H 0.4566 0.7886 0.3081 0.047 Uiso 1 1 calc GR
H11b H 0.4322 0.7773 0.3417 0.047 Uiso 1 1 calc GR
H11c H 0.4497 0.9172 0.3368 0.047 Uiso 1 1 calc GR
C12 C 0.39785(7) 1.0512(2) 0.23314(9) 0.0333(5) Uani 1 1 d .
H12a H 0.4210 1.0619 0.2288 0.050 Uiso 1 1 calc GR
H12b H 0.3975 1.1143 0.2599 0.050 Uiso 1 1 calc GR
H12c H 0.3766 1.0684 0.1991 0.050 Uiso 1 1 calc GR
C13 C 0.39363(6) 0.7572(2) 0.20095(9) 0.0291(5) Uani 1 1 d .
H13a H 0.3734 0.7835 0.1670 0.044 Uiso 1 1 calc GR
H13b H 0.3894 0.6661 0.2096 0.044 Uiso 1 1 calc GR
H13c H 0.4174 0.7617 0.1980 0.044 Uiso 1 1 calc GR
C14 C 0.41071(5) 0.71930(18) 0.52779(7) 0.0146(3) Uani 1 1 d .
C15 C 0.37567(5) 0.89587(19) 0.55198(7) 0.0191(4) Uani 1 1 d .
H15 H 0.3904 0.8605 0.5887 0.025 Uiso 1 1 calc R
C16 C 0.33348(6) 0.8843(2) 0.53852(9) 0.0302(5) Uani 1 1 d .
H16a H 0.3189 0.9181 0.5025 0.045 Uiso 1 1 calc GR
H16b H 0.3279 0.9365 0.5641 0.045 Uiso 1 1 calc GR
H16c H 0.3271 0.7909 0.5405 0.045 Uiso 1 1 calc GR
C17 C 0.38603(6) 1.0445(2) 0.54997(9) 0.0294(5) Uani 1 1 d .
H17a H 0.3709 1.0808 0.5146 0.044 Uiso 1 1 calc GR
H17b H 0.4124 1.0513 0.5573 0.044 Uiso 1 1 calc GR
H17c H 0.3813 1.0949 0.5768 0.044 Uiso 1 1 calc GR
C18 C 0.44061(5) 0.5517(2) 0.49060(8) 0.0208(4) Uani 1 1 d .
H18 H 0.4602 0.5515 0.5280 0.028 Uiso 1 1 calc R
C19 C 0.42620(6) 0.4081(2) 0.47441(9) 0.0332(5) Uani 1 1 d .
H19a H 0.4075 0.4074 0.4374 0.050 Uiso 1 1 calc GR
H19b H 0.4150 0.3756 0.4977 0.050 Uiso 1 1 calc GR
H19c H 0.4470 0.3503 0.4778 0.050 Uiso 1 1 calc GR
C20 C 0.45753(6) 0.6069(2) 0.45275(8) 0.0297(5) Uani 1 1 d .
H20a H 0.4379 0.6137 0.4165 0.045 Uiso 1 1 calc GR
H20b H 0.4770 0.5466 0.4530 0.045 Uiso 1 1 calc GR
H20c H 0.4682 0.6950 0.4650 0.045 Uiso 1 1 calc GR
C21 C 0.48068(6) 0.9094(2) 0.55477(8) 0.0305(5) Uani 1 1 d .
H21a H 0.4928 0.8546 0.5374 0.046 Uiso 1 1 calc GR
H21b H 0.4955 0.9897 0.5693 0.046 Uiso 1 1 calc GR
H21c H 0.4558 0.9344 0.5287 0.046 Uiso 1 1 calc GR
C22 C 0.47283(6) 0.9294(2) 0.66211(8) 0.0311(5) Uani 1 1 d .
H22a H 0.4944 0.9891 0.6755 0.047 Uiso 1 1 calc GR
H22b H 0.4721 0.8780 0.6917 0.047 Uiso 1 1 calc GR
H22c H 0.4500 0.9819 0.6454 0.047 Uiso 1 1 calc GR
C23 C 0.52133(6) 0.7115(2) 0.64670(9) 0.0347(5) Uani 1 1 d .
H23a H 0.5240 0.6472 0.6220 0.052 Uiso 1 1 calc GR
H23b H 0.5201 0.6643 0.6769 0.052 Uiso 1 1 calc GR
H23c H 0.5427 0.7718 0.6596 0.052 Uiso 1 1 calc GR
C24 C 0.38063(6) 0.5014(2) 0.58046(8) 0.0262(4) Uani 1 1 d .
H24a H 0.3637 0.5764 0.5753 0.039 Uiso 1 1 calc GR
H24b H 0.3753 0.4319 0.6011 0.039 Uiso 1 1 calc GR
H24c H 0.3771 0.4659 0.5457 0.039 Uiso 1 1 calc GR
C25 C 0.43860(6) 0.6158(2) 0.68762(8) 0.0318(5) Uani 1 1 d .
H25a H 0.4218 0.6895 0.6852 0.048 Uiso 1 1 calc GR
H25b H 0.4644 0.6450 0.7069 0.048 Uiso 1 1 calc GR
H25c H 0.4337 0.5414 0.7066 0.048 Uiso 1 1 calc GR
C26 C 0.46348(6) 0.4142(2) 0.62623(9) 0.0339(5) Uani 1 1 d .
H26a H 0.4594 0.3793 0.5911 0.051 Uiso 1 1 calc GR
H26b H 0.4587 0.3441 0.6471 0.051 Uiso 1 1 calc GR
H26c H 0.4893 0.4445 0.6448 0.051 Uiso 1 1 calc GR
C27 C 0.25671(5) 0.7873(2) 0.39375(7) 0.0200(4) Uani 1 1 d .
C28 C 0.21966(5) 0.7563(2) 0.38656(8) 0.0234(4) Uani 1 1 d .
H28 H 0.2142 0.6696 0.3948 0.031 Uiso 1 1 calc R
C29 C 0.19101(6) 0.8524(2) 0.36746(8) 0.0272(5) Uani 1 1 d .
H29 H 0.1666 0.8287 0.3627 0.036 Uiso 1 1 calc R
C30 C 0.19801(6) 0.9824(2) 0.35542(8) 0.0307(5) Uani 1 1 d .
H30 H 0.1786 1.0465 0.3427 0.041 Uiso 1 1 calc R
C31 C 0.23455(6) 1.0158(2) 0.36266(9) 0.0351(5) Uani 1 1 d .
H31 H 0.2398 1.1031 0.3548 0.047 Uiso 1 1 calc R
C32 C 0.26318(6) 0.9199(2) 0.38150(8) 0.0295(5) Uani 1 1 d .
H32 H 0.2875 0.9445 0.3862 0.039 Uiso 1 1 calc R
C33 C 0.28616(5) 0.57504(19) 0.43652(7) 0.0184(4) Uani 1 1 d .
C34 C 0.27276(5) 0.5656(2) 0.47722(8) 0.0218(4) Uani 1 1 d .
H34 H 0.2620 0.6414 0.4857 0.029 Uiso 1 1 calc R
C35 C 0.27528(6) 0.4462(2) 0.50475(8) 0.0260(4) Uani 1 1 d .
H35 H 0.2656 0.4420 0.5309 0.035 Uiso 1 1 calc R
C36 C 0.29194(6) 0.3318(2) 0.49427(9) 0.0298(5) Uani 1 1 d .
H36 H 0.2936 0.2515 0.5132 0.040 Uiso 1 1 calc R
C37 C 0.30602(6) 0.3390(2) 0.45540(9) 0.0288(5) Uani 1 1 d .
H37 H 0.3176 0.2635 0.4485 0.038 Uiso 1 1 calc R
C38 C 0.30299(5) 0.4582(2) 0.42646(8) 0.0225(4) Uani 1 1 d .
H38 H 0.3123 0.4607 0.3999 0.030 Uiso 1 1 calc R

loop_
_atom_site_aniso_label
_atom_site_aniso_U_11
_atom_site_aniso_U_22
_atom_site_aniso_U_33
_atom_site_aniso_U_23
_atom_site_aniso_U_13
_atom_site_aniso_U_12
Ce1 0.01092(5) 0.01632(5) 0.01098(5) 0.00016(4) 0.00487(4) 0.00037(4)
Si1 0.0187(3) 0.0179(3) 0.0160(2) 0.00424(19) 0.0076(2) 0.0048(2)
Si2 0.0193(3) 0.0212(3) 0.0222(3) -0.0022(2) 0.0138(2) -0.0035(2)
Si3 0.0148(2) 0.0317(3) 0.0152(2) -0.0042(2) 0.0045(2) -0.0058(2)
Si4 0.0190(3) 0.0230(3) 0.0153(2) 0.0014(2) 0.0055(2) 0.0010(2)
N1 0.0240(8) 0.0123(8) 0.0151(7) -0.0015(6) 0.0101(7) -0.0009(6)
N2 0.0189(8) 0.0126(7) 0.0131(7) -0.0002(6) 0.0077(6) 0.0015(6)
N3 0.0166(7) 0.0144(8) 0.0125(7) 0.0024(6) 0.0082(6) 0.0011(6)
N4 0.0159(7) 0.0168(8) 0.0150(7) -0.0020(6) 0.0066(6) 0.0012(6)
N5 0.0140(7) 0.0207(8) 0.0131(7) -0.0019(6) 0.0041(6) 0.0037(6)
N6 0.0128(7) 0.0219(9) 0.0119(7) -0.0023(6) 0.0037(6) -0.0003(6)
N7 0.0150(8) 0.0235(9) 0.0226(8) -0.0025(6) 0.0105(7) -0.0015(6)
C1 0.0104(8) 0.0162(9) 0.0129(8) 0.0008(6) 0.0051(7) 0.0013(6)
C2 0.0289(10) 0.0133(9) 0.0220(10) -0.0024(7) 0.0137(8) -0.0024(8)
C3 0.0369(12) 0.0148(10) 0.0273(10) -0.0010(8) 0.0183(9) 0.0016(8)
C4 0.0299(12) 0.0292(13) 0.0543(15) -0.0178(11) 0.0150(11) -0.0073(10)
C5 0.0215(9) 0.0143(9) 0.0136(8) -0.0009(7) 0.0080(7) 0.0012(7)
C6 0.0362(12) 0.0170(10) 0.0245(10) -0.0035(8) 0.0171(9) -0.0049(8)
C7 0.0309(11) 0.0242(11) 0.0249(10) -0.0026(8) 0.0121(9) 0.0091(9)
C8 0.0167(10) 0.0339(12) 0.0313(11) 0.0070(9) 0.0099(9) 0.0059(8)
C9 0.0406(13) 0.0268(11) 0.0235(10) 0.0072(8) 0.0140(10) 0.0165(9)
C10 0.0259(10) 0.0246(11) 0.0182(9) 0.0034(8) 0.0054(8) 0.0054(8)
C11 0.0187(10) 0.0399(13) 0.0359(12) -0.0049(10) 0.0122(9) -0.0029(9)
C12 0.0401(13) 0.0288(12) 0.0418(13) -0.0009(10) 0.0278(11) -0.0113(10)
C13 0.0296(11) 0.0352(13) 0.0306(11) -0.0042(9) 0.0203(9) 0.0009(9)
C14 0.0120(8) 0.0178(9) 0.0137(8) -0.0008(7) 0.0053(7) -0.0026(7)
C15 0.0213(10) 0.0214(10) 0.0152(9) -0.0039(7) 0.0082(8) 0.0027(8)
C16 0.0241(11) 0.0384(13) 0.0329(12) -0.0115(9) 0.0166(10) 0.0020(9)
C17 0.0370(12) 0.0227(11) 0.0304(11) -0.0071(9) 0.0159(10) -0.0002(9)
C18 0.0156(9) 0.0274(11) 0.0168(9) -0.0038(8) 0.0043(8) 0.0067(8)
C19 0.0323(12) 0.0287(12) 0.0328(12) -0.0076(9) 0.0081(10) 0.0092(9)
C20 0.0221(10) 0.0453(14) 0.0227(10) -0.0019(9) 0.0104(9) 0.0090(9)
C21 0.0234(11) 0.0422(13) 0.0260(11) -0.0028(9) 0.0104(9) -0.0122(9)
C22 0.0291(11) 0.0373(13) 0.0254(11) -0.0119(9) 0.0101(9) -0.0146(9)
C23 0.0177(10) 0.0521(15) 0.0282(11) -0.0019(10) 0.0036(9) -0.0021(10)
C24 0.0265(11) 0.0266(11) 0.0263(10) 0.0021(8) 0.0120(9) -0.0052(8)
C25 0.0386(13) 0.0384(13) 0.0190(10) 0.0013(9) 0.0126(10) -0.0055(10)
C26 0.0354(12) 0.0310(12) 0.0332(12) 0.0079(9) 0.0122(10) 0.0095(10)
C27 0.0189(9) 0.0265(11) 0.0154(9) -0.0041(8) 0.0080(7) -0.0001(8)
C28 0.0186(9) 0.0264(12) 0.0260(10) -0.0086(8) 0.0102(8) -0.0025(8)
C29 0.0182(10) 0.0402(13) 0.0216(10) -0.0075(9) 0.0068(8) 0.0017(9)
C30 0.0282(11) 0.0426(14) 0.0199(10) 0.0080(9) 0.0087(9) 0.0149(10)
C31 0.0372(13) 0.0364(13) 0.0336(12) 0.0169(10) 0.0168(11) 0.0081(10)
C32 0.0235(11) 0.0375(13) 0.0300(11) 0.0106(9) 0.0137(9) 0.0018(9)
C33 0.0115(8) 0.0227(10) 0.0196(9) -0.0066(7) 0.0052(7) -0.0041(7)
C34 0.0196(9) 0.0246(11) 0.0237(10) -0.0082(8) 0.0117(8) -0.0047(8)
C35 0.0258(10) 0.0318(12) 0.0237(10) -0.0048(8) 0.0138(9) -0.0080(9)
C36 0.0291(11) 0.0276(12) 0.0317(11) 0.0025(9) 0.0117(10) -0.0037(9)
C37 0.0282(11) 0.0236(11) 0.0365(12) -0.0045(9) 0.0155(10) 0.0028(9)
C38 0.0182(9) 0.0299(11) 0.0226(10) -0.0058(8) 0.0117(8) -0.0016(8)

loop_
_atom_type_symbol
_atom_type_description
_atom_type_scat_dispersion_real
_atom_type_scat_dispersion_imag
_atom_type_scat_source
C C 0.0033 0.0016 'International Tables Vol C Tables 4.2.6.8 and 6.1.1.4'
H H 0.0000 0.0000 'International Tables Vol C Tables 4.2.6.8 and 6.1.1.4'
N N 0.0061 0.0033 'International Tables Vol C Tables 4.2.6.8 and 6.1.1.4'
Si Si 0.0817 0.0704 'International Tables Vol C Tables 4.2.6.8 and 6.1.1.4'
Ce Ce -0.2486 2.6331 'International Tables Vol C Tables 4.2.6.8 and 6.1.1.4'

loop_
_geom_angle_atom_site_label_1
_geom_angle_atom_site_label_2
_geom_angle_atom_site_label_3
_geom_angle
N1 Ce1 N2 54.44(5)
N1 Ce1 N4 105.04(5)
N1 Ce1 N5 111.66(5)
N1 Ce1 C1 27.40(5)
N1 Ce1 C14 112.51(5)
N2 Ce1 C1 27.32(5)
N2 Ce1 C14 125.22(5)
N4 Ce1 N2 143.20(5)
N4 Ce1 C1 128.54(5)
N4 Ce1 C14 27.21(5)
N5 Ce1 N2 101.47(5)
N5 Ce1 N4 54.22(5)
N5 Ce1 C1 111.44(5)
N5 Ce1 C14 27.12(5)
N7 Ce1 N1 118.58(5)
N7 Ce1 N2 113.08(5)
N7 Ce1 N4 103.57(5)
N7 Ce1 N5 129.17(5)
N7 Ce1 C1 116.44(5)
N7 Ce1 C14 117.54(5)
C1 Ce1 C14 125.44(5)
N3 Si1 C8 109.12(8)
N3 Si1 C9 113.69(9)
N3 Si1 C10 108.53(8)
C8 Si1 C10 109.63(10)
C9 Si1 C8 107.37(10)
C9 Si1 C10 108.46(9)
N3 Si2 C11 109.61(8)
N3 Si2 C12 109.27(9)
N3 Si2 C13 113.32(8)
C11 Si2 C12 109.61(10)
C13 Si2 C11 107.48(10)
C13 Si2 C12 107.48(10)
N6 Si3 C21 108.79(8)
N6 Si3 C22 113.05(8)
N6 Si3 C23 109.24(9)
C21 Si3 C22 110.13(10)
C21 Si3 C23 108.85(10)
C22 Si3 C23 106.69(10)
N6 Si4 C24 108.68(8)
N6 Si4 C25 108.67(9)
N6 Si4 C26 113.88(9)
C24 Si4 C25 109.64(10)
C24 Si4 C26 109.27(10)
C25 Si4 C26 106.64(10)
C1 N1 Ce1 96.90(10)
C1 N1 C2 123.31(15)
C2 N1 Ce1 139.61(11)
C1 N2 Ce1 92.48(10)
C1 N2 C5 121.78(14)
C5 N2 Ce1 141.23(11)
Si2 N3 Si1 124.08(8)
C1 N3 Si1 115.81(11)
C1 N3 Si2 120.02(11)
C14 N4 Ce1 94.16(10)
C14 N4 C15 123.11(15)
C15 N4 Ce1 138.73(11)
C14 N5 Ce1 96.71(10)
C14 N5 C18 123.76(15)
C18 N5 Ce1 138.58(11)
Si3 N6 Si4 124.25(9)
C14 N6 Si3 119.15(12)
C14 N6 Si4 116.59(11)
C27 N7 Ce1 129.11(12)
C27 N7 C33 120.66(15)
C33 N7 Ce1 107.57(11)
N1 C1 Ce1 55.69(9)
N1 C1 N3 122.00(15)
N2 C1 Ce1 60.20(8)
N2 C1 N1 115.04(15)
N2 C1 N3 122.84(15)
N3 C1 Ce1 167.70(11)
N1 C2 C3 109.85(15)
N1 C2 C4 109.86(16)
C3 C2 C4 108.57(16)
N2 C5 C6 109.36(14)
N2 C5 C7 111.19(15)
C6 C5 C7 109.34(16)
N4 C14 Ce1 58.63(9)
N4 C14 N5 114.44(15)
N4 C14 N6 123.57(15)
N5 C14 Ce1 56.17(9)
N5 C14 N6 121.96(15)
N6 C14 Ce1 172.42(12)
N4 C15 C16 109.03(15)
N4 C15 C17 110.84(15)
C16 C15 C17 109.63(16)
N5 C18 C19 109.82(16)
N5 C18 C20 109.13(16)
C19 C18 C20 110.30(16)
N7 C27 C28 124.99(18)
C32 C27 N7 118.29(17)
C32 C27 C28 116.57(18)
C29 C28 C27 121.21(19)
C30 C29 C28 121.19(19)
C29 C30 C31 118.62(19)
C32 C31 C30 120.3(2)
C31 C32 C27 122.07(19)
N7 C33 C34 124.92(17)
N7 C33 C38 117.97(17)
C38 C33 C34 116.93(18)
C35 C34 C33 121.12(18)
C34 C35 C36 121.19(19)
C37 C36 C35 118.9(2)
C36 C37 C38 120.59(19)
C37 C38 C33 121.26(18)

loop_
_geom_bond_atom_site_label_1
_geom_bond_atom_site_label_2
_geom_bond_distance
Ce1 N1 2.4091(15)
Ce1 N2 2.5149(14)
Ce1 N4 2.4889(15)
Ce1 N5 2.4318(15)
Ce1 N7 2.3975(15)
Ce1 C1 2.8953(17)
Ce1 C14 2.9075(18)
Si1 N3 1.7676(15)
Si1 C8 1.860(2)
Si1 C9 1.857(2)
Si1 C10 1.863(2)
Si2 N3 1.7518(15)
Si2 C11 1.868(2)
Si2 C12 1.869(2)
Si2 C13 1.868(2)
Si3 N6 1.7573(16)
Si3 C21 1.861(2)
Si3 C22 1.869(2)
Si3 C23 1.869(2)
Si4 N6 1.7624(16)
Si4 C24 1.859(2)
Si4 C25 1.869(2)
Si4 C26 1.873(2)
N1 C1 1.342(2)
N1 C2 1.463(2)
N2 C1 1.330(2)
N2 C5 1.467(2)
N3 C1 1.433(2)
N4 C14 1.333(2)
N4 C15 1.466(2)
N5 C14 1.335(2)
N5 C18 1.460(2)
N6 C14 1.436(2)
N7 C27 1.400(2)
N7 C33 1.400(2)
C2 C3 1.522(3)
C2 C4 1.528(3)
C5 C6 1.527(2)
C5 C7 1.528(2)
C15 C16 1.525(3)
C15 C17 1.527(3)
C18 C19 1.519(3)
C18 C20 1.532(3)
C27 C28 1.401(3)
C27 C32 1.398(3)
C28 C29 1.385(3)
C29 C30 1.378(3)
C30 C31 1.387(3)
C31 C32 1.383(3)
C33 C34 1.407(3)
C33 C38 1.407(3)
C34 C35 1.376(3)
C35 C36 1.388(3)
C36 C37 1.378(3)
C37 C38 1.390(3)
